data_1542587
loop_
_publ_author_name
'Biswas, Arnab'
'Dubey, Mrigendra'
'Mukhopadhyay, Sujay'
'Kumar, Ashish'
'Pandey, Daya Shankar'

_publ_section_title
;
 Anion triggered metallogels: demetalation and crystal growth inside the
 gel matrix and improvement in viscoelastic properties using Au-NPs.
;
_journal_issue 12
_journal_name_full 'Soft matter'
_journal_page_first 2997
_journal_page_last 3003
_journal_paper_doi 10.1039/c5sm02464a
_journal_volume 12
_journal_year 2016
_chemical_absolute_configuration syn
_chemical_compound_source Synthesized
_chemical_formula_moiety 'C25 H23 N5 O8'
_chemical_formula_sum 'C25 H23 N5 O8'
_chemical_formula_weight 521.48
_chemical_name_systematic
;
 ?
;
_space_group_IT_number 2
_symmetry_cell_setting triclinic
_symmetry_Int_Tables_number 2
_symmetry_space_group_name_Hall '-P 1'
_symmetry_space_group_name_H-M 'P -1'
_atom_sites_solution_hydrogens geom
_atom_sites_solution_primary direct
_atom_sites_solution_secondary difmap
_audit_creation_method SHELXL-97
_audit_update_record
;
2015-09-03 deposited with the CCDC.
2016-02-26 downloaded from the CCDC.
;
_cell_angle_alpha 66.980(14)
_cell_angle_beta 77.401(15)
_cell_angle_gamma 74.377(16)
_cell_formula_units_Z 2
_cell_length_a 7.856(5)
_cell_length_b 11.799(7)
_cell_length_c 14.315(8)
_cell_measurement_temperature 293(2)
_cell_volume 1166.6(12)
_computing_structure_refinement 'SHELXL-97 (Sheldrick, 1997)'
_diffrn_ambient_temperature 293(2)
_diffrn_measured_fraction_theta_full 0.995
_diffrn_measured_fraction_theta_max 0.995
_diffrn_measurement_device_type 'SADABS Bruker'
_diffrn_radiation_monochromator graphite
_diffrn_radiation_source 'fine-focus sealed tube'
_diffrn_radiation_type MoK\a
_diffrn_radiation_wavelength 0.71066
_diffrn_reflns_av_R_equivalents 0.1699
_diffrn_reflns_av_sigmaI/netI 0.1811
_diffrn_reflns_limit_h_max 8
_diffrn_reflns_limit_h_min -8
_diffrn_reflns_limit_k_max 12
_diffrn_reflns_limit_k_min -12
_diffrn_reflns_limit_l_max 15
_diffrn_reflns_limit_l_min -15
_diffrn_reflns_number 13108
_diffrn_reflns_theta_full 23.26
_diffrn_reflns_theta_max 23.26
_diffrn_reflns_theta_min 2.71
_exptl_absorpt_coefficient_mu 0.114
_exptl_absorpt_correction_T_max 0.9773
_exptl_absorpt_correction_T_min 0.9662
_exptl_absorpt_correction_type multi-scan
_exptl_absorpt_process_details 'SADABS, Bruker, 1997'
_exptl_crystal_colour 'pale yellow'
_exptl_crystal_density_diffrn 1.497
_exptl_crystal_density_method 'not measured'
_exptl_crystal_description block
_exptl_crystal_F_000 544
_exptl_crystal_size_max 0.30
_exptl_crystal_size_mid 0.25
_exptl_crystal_size_min 0.20
_refine_diff_density_max 0.609
_refine_diff_density_min -0.389
_refine_diff_density_rms 0.070
_refine_ls_extinction_coef 0.000
_refine_ls_extinction_expression Fc^*^=kFc[1+0.001xFc^2^\l^3^/sin(2\q)]^-1/4^
_refine_ls_extinction_method SHELXL
_refine_ls_goodness_of_fit_ref 1.128
_refine_ls_hydrogen_treatment mixed
_refine_ls_matrix_type full
_refine_ls_number_parameters 354
_refine_ls_number_reflns 3237
_refine_ls_number_restraints 25
_refine_ls_restrained_S_all 1.137
_refine_ls_R_factor_all 0.2665
_refine_ls_R_factor_gt 0.1021
_refine_ls_shift/su_max 0.06
_refine_ls_shift/su_mean 0.028
_refine_ls_structure_factor_coef Fsqd
_refine_ls_weighting_details 'calc w=1/[\s^2^(Fo^2^)+(0.0650P)^2^+2.0559P] where P=(Fo^2^+2Fc^2^)/3'
_refine_ls_weighting_scheme calc
_refine_ls_wR_factor_gt 0.1971
_refine_ls_wR_factor_ref 0.2479
_reflns_number_gt 2226
_reflns_number_total 3237
_reflns_threshold_expression >2sigma(I)
_cod_data_source_file c5sm02464a2.cif
_cod_data_source_block trya5
_cod_depositor_comments 'Adding full bibliography for 1542587.cif.'
_cod_original_cell_volume 1166.7(12)
_cod_database_code 1542587

loop_
_symmetry_equiv_pos_as_xyz
'x, y, z'
'-x, -y, -z'

loop_
_atom_site_label
_atom_site_type_symbol
_atom_site_fract_x
_atom_site_fract_y
_atom_site_fract_z
_atom_site_U_iso_or_equiv
_atom_site_adp_type
_atom_site_occupancy
_atom_site_symmetry_multiplicity
_atom_site_calc_flag
_atom_site_refinement_flags
O3 O 0.0493(9) 0.6397(7) -0.0082(4) 0.074(2) Uani 1 1 d U
O1 O 0.3818(7) 0.3057(5) 0.9450(4) 0.0554(18) Uani 1 1 d .
N1 N 0.2265(8) 0.8125(7) 0.1964(5) 0.053(2) Uani 1 1 d .
H1A H 0.1879 0.7596 0.1831 0.063 Uiso 1 1 calc R
N2 N 0.1984(8) 0.5796(7) 0.3261(5) 0.0437(19) Uani 1 1 d .
N3 N 0.1080(8) 0.4361(7) 0.2449(4) 0.049(2) Uani 1 1 d .
H3 H 0.1243 0.5116 0.2117 0.059 Uiso 1 1 calc R
O4 O 0.1563(7) 0.6695(5) 0.1040(4) 0.0582(18) Uani 1 1 d U
C1 C 0.5216(12) 0.2583(9) 1.1706(7) 0.074(3) Uani 1 1 d .
H1 H 0.5568 0.2169 1.2356 0.089 Uiso 1 1 calc R
C2 C 0.4777(10) 0.3099(8) 1.0895(6) 0.052(3) Uani 1 1 d .
C3 C 0.4279(11) 0.3854(8) 0.9852(5) 0.056(3) Uani 1 1 d .
H3A H 0.3274 0.4536 0.9879 0.067 Uiso 1 1 calc R
H3B H 0.5271 0.4216 0.9411 0.067 Uiso 1 1 calc R
C4 C 0.3485(11) 0.3596(9) 0.8455(6) 0.049(3) Uani 1 1 d .
C5 C 0.3754(10) 0.4781(9) 0.7803(6) 0.053(3) Uani 1 1 d .
H5 H 0.4135 0.5291 0.8039 0.063 Uiso 1 1 calc R
C6 C 0.3445(10) 0.5195(9) 0.6788(6) 0.050(3) Uani 1 1 d .
H6 H 0.3614 0.5994 0.6353 0.060 Uiso 1 1 calc R
C7 C 0.2894(10) 0.4459(9) 0.6405(6) 0.041(2) Uani 1 1 d .
C10 C 0.2602(10) 0.4901(9) 0.5311(6) 0.039(2) Uani 1 1 d .
C11 C 0.2710(9) 0.6143(8) 0.4661(6) 0.044(2) Uani 1 1 d .
H11 H 0.2962 0.6696 0.4905 0.053 Uiso 1 1 calc R
C12 C 0.2433(10) 0.6521(9) 0.3650(6) 0.041(2) Uani 1 1 d .
C20 C 0.2640(11) 0.7811(9) 0.2933(6) 0.051(3) Uani 1 1 d .
C24 C 0.2468(13) 0.9219(10) 0.1209(7) 0.069(3) Uani 1 1 d .
H24 H 0.2210 0.9385 0.0559 0.083 Uiso 1 1 calc R
C23 C 0.3057(13) 1.0084(10) 0.1402(8) 0.075(3) Uani 1 1 d .
H23 H 0.3197 1.0846 0.0885 0.090 Uiso 1 1 calc R
C13 C 0.1883(10) 0.4618(9) 0.3891(6) 0.041(2) Uani 1 1 d .
C15 C 0.1380(10) 0.3837(9) 0.3431(6) 0.046(2) Uani 1 1 d .
C19 C 0.0547(11) 0.3795(10) 0.1948(6) 0.052(3) Uani 1 1 d .
H19 H 0.0350 0.4215 0.1268 0.063 Uiso 1 1 calc R
C18 C 0.0297(11) 0.2597(10) 0.2449(7) 0.057(3) Uani 1 1 d .
H18 H -0.0086 0.2196 0.2113 0.069 Uiso 1 1 calc R
C17 C 0.0604(11) 0.1987(9) 0.3435(6) 0.057(3) Uani 1 1 d .
H17 H 0.0459 0.1161 0.3772 0.069 Uiso 1 1 calc R
C16 C 0.1141(11) 0.2606(9) 0.3947(6) 0.054(3) Uani 1 1 d .
H16 H 0.1336 0.2196 0.4629 0.065 Uiso 1 1 calc R
C14 C 0.2197(9) 0.4134(8) 0.4901(6) 0.044(2) Uani 1 1 d .
H14 H 0.2138 0.3303 0.5300 0.053 Uiso 1 1 calc R
C22 C 0.3447(12) 0.9813(9) 0.2381(8) 0.069(3) Uani 1 1 d .
H22 H 0.3836 1.0398 0.2525 0.083 Uiso 1 1 calc R
C21 C 0.3252(12) 0.8669(9) 0.3137(6) 0.056(3) Uani 1 1 d .
H21 H 0.3537 0.8478 0.3786 0.067 Uiso 1 1 calc R
C8 C 0.2596(10) 0.3263(9) 0.7091(6) 0.052(3) Uani 1 1 d .
H8 H 0.2194 0.2756 0.6862 0.063 Uiso 1 1 calc R
C9 C 0.2897(11) 0.2847(8) 0.8093(6) 0.055(3) Uani 1 1 d .
H9 H 0.2707 0.2056 0.8535 0.066 Uiso 1 1 calc R
N4 N 0.0802(10) 0.7159(9) 0.0230(6) 0.061(2) Uani 1 1 d U
O2 O 0.0398(9) 0.8297(7) -0.0189(5) 0.090(2) Uani 1 1 d U
O7 O 0.197(3) 0.9381(19) 0.6818(18) 0.394(18) Uani 1 1 d .
O9 O 0.1320(13) 1.1223(11) 0.6443(6) 0.136(4) Uani 1 1 d .
N5 N 0.222(5) 1.0275(15) 0.630(2) 0.46(3) Uani 1 1 d .
O8 O 0.4098(18) 1.002(2) 0.6100(11) 0.396(18) Uani 1 1 d D
C100 C 0.296(4) 0.938(3) 0.5051(17) 0.322(14) Uani 1 1 d D
O6 O 0.4320(10) 0.8114(8) 0.5496(6) 0.111(3) Uani 1 1 d .
O5 O -0.824(3) 1.027(2) 0.823(4) 0.38(4) Uani 0.52(3) 1 d P

loop_
_atom_site_aniso_label
_atom_site_aniso_U_11
_atom_site_aniso_U_22
_atom_site_aniso_U_33
_atom_site_aniso_U_23
_atom_site_aniso_U_13
_atom_site_aniso_U_12
O3 0.084(5) 0.099(5) 0.055(4) -0.043(4) -0.023(3) -0.008(4)
O1 0.054(4) 0.075(5) 0.039(3) -0.016(3) -0.014(3) -0.015(3)
N1 0.056(5) 0.050(6) 0.049(5) -0.014(4) -0.017(4) 0.000(4)
N2 0.037(5) 0.059(6) 0.036(4) -0.016(4) -0.011(3) -0.006(4)
N3 0.036(5) 0.076(6) 0.031(4) -0.016(4) -0.008(3) -0.007(4)
O4 0.061(4) 0.074(5) 0.038(3) -0.014(3) -0.021(3) -0.009(3)
C1 0.078(8) 0.088(8) 0.058(6) -0.012(6) -0.026(6) -0.025(6)
C2 0.039(6) 0.084(8) 0.044(5) -0.022(5) -0.010(4) -0.024(5)
C3 0.048(6) 0.090(8) 0.027(5) -0.016(5) -0.009(4) -0.017(6)
C4 0.043(6) 0.069(7) 0.034(5) -0.017(5) -0.012(4) -0.004(5)
C5 0.030(6) 0.071(8) 0.051(6) -0.020(5) -0.003(4) -0.007(5)
C6 0.038(6) 0.077(7) 0.031(5) -0.013(5) -0.005(4) -0.014(5)
C7 0.024(5) 0.070(7) 0.039(5) -0.033(5) -0.009(4) -0.002(5)
C10 0.024(5) 0.059(7) 0.040(5) -0.025(5) -0.010(4) 0.001(5)
C11 0.037(6) 0.053(7) 0.042(5) -0.023(5) -0.014(4) 0.007(5)
C12 0.018(5) 0.064(7) 0.041(5) -0.022(5) -0.009(4) 0.002(5)
C20 0.046(6) 0.048(7) 0.051(6) -0.013(5) -0.022(5) 0.009(5)
C24 0.075(8) 0.060(8) 0.063(7) -0.012(7) -0.025(6) -0.003(6)
C23 0.090(9) 0.056(8) 0.073(7) -0.014(6) -0.032(6) -0.003(7)
C13 0.028(6) 0.057(7) 0.038(5) -0.016(5) -0.005(4) -0.006(5)
C15 0.036(6) 0.058(7) 0.039(6) -0.019(5) -0.007(4) 0.002(5)
C19 0.041(6) 0.089(9) 0.033(5) -0.032(6) -0.009(4) -0.003(6)
C18 0.060(7) 0.067(8) 0.050(6) -0.025(5) -0.006(5) -0.017(6)
C17 0.064(7) 0.065(7) 0.045(6) -0.018(5) -0.015(5) -0.012(5)
C16 0.056(7) 0.066(7) 0.038(5) -0.016(5) -0.016(5) -0.004(6)
C14 0.027(5) 0.060(7) 0.044(5) -0.018(5) -0.011(4) -0.005(5)
C22 0.079(8) 0.039(7) 0.089(8) -0.023(6) -0.031(6) 0.005(6)
C21 0.072(7) 0.053(7) 0.051(6) -0.029(6) -0.018(5) -0.004(6)
C8 0.049(6) 0.063(7) 0.045(5) -0.012(5) -0.018(5) -0.011(5)
C9 0.048(6) 0.054(7) 0.048(6) -0.007(5) -0.011(5) -0.002(5)
N4 0.059(6) 0.078(6) 0.046(5) -0.021(5) -0.020(4) -0.005(5)
O2 0.103(6) 0.069(5) 0.079(5) -0.009(4) -0.044(4) 0.013(4)
O7 0.33(2) 0.242(18) 0.50(3) 0.20(2) -0.31(2) -0.174(17)
O9 0.162(9) 0.178(10) 0.086(6) -0.040(7) -0.016(6) -0.070(8)
N5 0.79(6) 0.044(10) 0.32(3) -0.043(14) 0.23(3) -0.012(19)
O8 0.164(13) 0.77(5) 0.151(12) 0.003(17) -0.046(10) -0.17(2)
C100 0.48(4) 0.32(3) 0.19(2) -0.13(2) -0.02(3) -0.08(3)
O6 0.098(6) 0.126(7) 0.116(6) -0.031(6) -0.060(5) -0.017(5)
O5 0.15(2) 0.11(2) 0.81(10) -0.12(3) 0.07(3) -0.075(16)

loop_
_atom_type_symbol
_atom_type_description
_atom_type_scat_dispersion_real
_atom_type_scat_dispersion_imag
_atom_type_scat_source
C C 0.0033 0.0016 'International Tables Vol C Tables 4.2.6.8 and 6.1.1.4'
H H 0.0000 0.0000 'International Tables Vol C Tables 4.2.6.8 and 6.1.1.4'
N N 0.0061 0.0033 'International Tables Vol C Tables 4.2.6.8 and 6.1.1.4'
O O 0.0106 0.0060 'International Tables Vol C Tables 4.2.6.8 and 6.1.1.4'

loop_
_geom_angle_atom_site_label_1
_geom_angle_atom_site_label_2
_geom_angle_atom_site_label_3
_geom_angle
C4 O1 C3 115.7(7)
C24 N1 C20 123.3(8)
C12 N2 C13 116.7(7)
C19 N3 C15 124.8(8)
C1 C2 C3 174.9(10)
O1 C3 C2 109.0(7)
O1 C4 C5 124.6(9)
O1 C4 C9 115.4(8)
C5 C4 C9 120.0(8)
C4 C5 C6 118.9(9)
C7 C6 C5 122.3(8)
C6 C7 C8 117.7(7)
C6 C7 C10 121.9(8)
C8 C7 C10 120.5(8)
C14 C10 C11 117.7(7)
C14 C10 C7 122.2(8)
C11 C10 C7 120.1(8)
C12 C11 C10 118.5(8)
N2 C12 C11 123.9(8)
N2 C12 C20 116.8(7)
C11 C12 C20 119.3(9)
N1 C20 C21 117.7(8)
N1 C20 C12 115.4(8)
C21 C20 C12 126.7(8)
N1 C24 C23 119.6(9)
C24 C23 C22 119.3(10)
N2 C13 C14 123.9(8)
N2 C13 C15 115.2(7)
C14 C13 C15 120.9(8)
N3 C15 C16 116.6(8)
N3 C15 C13 118.2(8)
C16 C15 C13 125.2(8)
N3 C19 C18 119.0(8)
C17 C18 C19 120.2(9)
C18 C17 C16 119.8(9)
C15 C16 C17 119.7(8)
C10 C14 C13 119.2(8)
C21 C22 C23 119.6(10)
C20 C21 C22 120.4(8)
C9 C8 C7 120.4(8)
C8 C9 C4 120.8(8)
O2 N4 O3 123.4(8)
O2 N4 O4 120.0(9)
O3 N4 O4 116.6(8)
O7 N5 O9 119(3)
O7 N5 O8 102(2)
O9 N5 O8 125(3)

loop_
_geom_bond_atom_site_label_1
_geom_bond_atom_site_label_2
_geom_bond_distance
O3 N4 1.244(9)
O1 C4 1.367(8)
O1 C3 1.430(9)
N1 C24 1.343(10)
N1 C20 1.365(9)
N2 C12 1.337(10)
N2 C13 1.341(9)
N3 C19 1.339(10)
N3 C15 1.341(9)
O4 N4 1.277(8)
C1 C2 1.160(10)
C2 C3 1.484(10)
C4 C5 1.387(11)
C4 C9 1.395(11)
C5 C6 1.394(10)
C6 C7 1.388(11)
C7 C8 1.415(11)
C7 C10 1.492(10)
C10 C14 1.385(10)
C10 C11 1.410(10)
C11 C12 1.387(9)
C12 C20 1.495(11)
C20 C21 1.376(11)
C24 C23 1.364(12)
C23 C22 1.395(11)
C13 C14 1.383(9)
C13 C15 1.491(11)
C15 C16 1.392(11)
C19 C18 1.358(11)
C18 C17 1.352(10)
C17 C16 1.404(11)
C22 C21 1.383(11)
C8 C9 1.374(10)
N4 O2 1.220(9)
O7 N5 1.07(2)
O9 N5 1.216(18)
N5 O8 1.41(4)
C100 O6 1.57(3)

loop_
_geom_torsion_atom_site_label_1
_geom_torsion_atom_site_label_2
_geom_torsion_atom_site_label_3
_geom_torsion_atom_site_label_4
_geom_torsion
C4 O1 C3 C2 -174.3(7)
C1 C2 C3 O1 167(11)
C3 O1 C4 C5 7.4(11)
C3 O1 C4 C9 -175.0(8)
O1 C4 C5 C6 176.8(7)
C9 C4 C5 C6 -0.6(13)
C4 C5 C6 C7 -0.6(12)
C5 C6 C7 C8 1.8(12)
C5 C6 C7 C10 -178.7(7)
C6 C7 C10 C14 174.5(8)
C8 C7 C10 C14 -6.1(11)
C6 C7 C10 C11 -6.4(11)
C8 C7 C10 C11 173.0(7)
C14 C10 C11 C12 -0.9(11)
C7 C10 C11 C12 180.0(7)
C13 N2 C12 C11 -3.1(11)
C13 N2 C12 C20 176.9(7)
C10 C11 C12 N2 3.3(11)
C10 C11 C12 C20 -176.7(7)
C24 N1 C20 C21 0.2(12)
C24 N1 C20 C12 -176.4(8)
N2 C12 C20 N1 2.9(11)
C11 C12 C20 N1 -177.2(7)
N2 C12 C20 C21 -173.4(9)
C11 C12 C20 C21 6.5(13)
C20 N1 C24 C23 -0.8(14)
N1 C24 C23 C22 0.3(16)
C12 N2 C13 C14 0.6(11)
C12 N2 C13 C15 -180.0(7)
C19 N3 C15 C16 1.2(11)
C19 N3 C15 C13 -177.0(8)
N2 C13 C15 N3 0.1(10)
C14 C13 C15 N3 179.6(7)
N2 C13 C15 C16 -177.9(8)
C14 C13 C15 C16 1.5(12)
C15 N3 C19 C18 -0.7(12)
N3 C19 C18 C17 -0.7(13)
C19 C18 C17 C16 1.5(13)
N3 C15 C16 C17 -0.3(12)
C13 C15 C16 C17 177.7(8)
C18 C17 C16 C15 -1.0(13)
C11 C10 C14 C13 -1.3(11)
C7 C10 C14 C13 177.8(7)
N2 C13 C14 C10 1.6(12)
C15 C13 C14 C10 -177.8(8)
C24 C23 C22 C21 0.8(15)
N1 C20 C21 C22 1.0(13)
C12 C20 C21 C22 177.2(8)
C23 C22 C21 C20 -1.4(14)
C6 C7 C8 C9 -1.8(12)
C10 C7 C8 C9 178.8(7)
C7 C8 C9 C4 0.6(12)
O1 C4 C9 C8 -177.0(7)
C5 C4 C9 C8 0.6(13)
